data_1506020
loop_
_publ_author_name
'Imai, Yoshitane'
'Tajima, Nobuo'
'Sato, Tomohiro'
'Kuroda, Reiko'

_publ_section_title
;
 Visualization of molecular recognition: a novel system based on
 charge-transfer complexes composed of 1,1'-bi-2-naphthol derivatives and
 p-benzoquinone.
;
_journal_issue 14
_journal_name_full 'Organic letters'
_journal_page_first 2941
_journal_page_last 2944
_journal_paper_doi 10.1021/ol060862q
_journal_volume 8
_journal_year 2006
_chemical_formula_sum 'C28 H20 O3'
_chemical_formula_weight 404.44
_chemical_name_systematic
; 
 ? 
;
_space_group_IT_number 2
_symmetry_cell_setting triclinic
_symmetry_space_group_name_Hall '-P 1'
_symmetry_space_group_name_H-M 'P -1'
_atom_sites_solution_hydrogens geom
_atom_sites_solution_primary direct
_atom_sites_solution_secondary difmap
_audit_creation_method SHELXL-97
_cell_angle_alpha 66.8370(10)
_cell_angle_beta 76.7310(10)
_cell_angle_gamma 76.4980(10)
_cell_formula_units_Z 2
_cell_length_a 9.7039(6)
_cell_length_b 10.3408(7)
_cell_length_c 11.1503(7)
_cell_measurement_reflns_used 8743
_cell_measurement_temperature 100(2)
_cell_measurement_theta_max 27.88
_cell_measurement_theta_min 2.01
_cell_volume 988.33(11)
_computing_cell_refinement 'Bruker SAINT'
_computing_data_collection 'Bruker SMART'
_computing_data_reduction 'Bruker SAINT'
_computing_structure_refinement 'SHELXL-97 (Sheldrick, 1997)'
_computing_structure_solution 'SHELXLs-97 (Sheldrick, 1997)'
_diffrn_ambient_temperature 100(2)
_diffrn_measured_fraction_theta_full 0.940
_diffrn_measured_fraction_theta_max 0.940
_diffrn_measurement_device_type 'Bruker APEX'
_diffrn_measurement_method '\w scans'
_diffrn_radiation_monochromator graphite
_diffrn_radiation_source 'fine-focus sealed tube'
_diffrn_radiation_type MoK\a
_diffrn_radiation_wavelength 0.71073
_diffrn_reflns_av_R_equivalents 0.0204
_diffrn_reflns_av_sigmaI/netI 0.0302
_diffrn_reflns_limit_h_max 12
_diffrn_reflns_limit_h_min -12
_diffrn_reflns_limit_k_max 13
_diffrn_reflns_limit_k_min -13
_diffrn_reflns_limit_l_max 14
_diffrn_reflns_limit_l_min -14
_diffrn_reflns_number 8743
_diffrn_reflns_theta_full 27.88
_diffrn_reflns_theta_max 27.88
_diffrn_reflns_theta_min 2.01
_diffrn_standards_number 0
_exptl_absorpt_coefficient_mu 0.087
_exptl_absorpt_correction_T_max 0.9827
_exptl_absorpt_correction_T_min 0.9659
_exptl_absorpt_correction_type empirical
_exptl_absorpt_process_details 'Bruker SADABS'
_exptl_crystal_colour black
_exptl_crystal_density_diffrn 1.359
_exptl_crystal_density_method 'not measured'
_exptl_crystal_description prism
_exptl_crystal_F_000 424
_exptl_crystal_size_max 0.40
_exptl_crystal_size_mid 0.40
_exptl_crystal_size_min 0.20
_refine_diff_density_max 0.349
_refine_diff_density_min -0.247
_refine_diff_density_rms 0.049
_refine_ls_extinction_method none
_refine_ls_goodness_of_fit_ref 1.024
_refine_ls_hydrogen_treatment mixed
_refine_ls_matrix_type full
_refine_ls_number_parameters 288
_refine_ls_number_reflns 4448
_refine_ls_number_restraints 0
_refine_ls_restrained_S_all 1.024
_refine_ls_R_factor_all 0.0481
_refine_ls_R_factor_gt 0.0432
_refine_ls_shift/su_max 0.000
_refine_ls_shift/su_mean 0.000
_refine_ls_structure_factor_coef Fsqd
_refine_ls_weighting_details 'calc w=1/[\s^2^(Fo^2^)+(0.0608P)^2^+0.3688P] where P=(Fo^2^+2Fc^2^)/3'
_refine_ls_weighting_scheme calc
_refine_ls_wR_factor_gt 0.1117
_refine_ls_wR_factor_ref 0.1156
_reflns_number_gt 3960
_reflns_number_total 4448
_reflns_threshold_expression >2sigma(I)
_cod_data_source_file ol060862qsi20060410_104601.cif
_cod_data_source_block imai62_1
_cod_depositor_comments
;
The following automatic conversions were performed:

'_symmetry_cell_setting' value 'Triclinic' changed to 'triclinic'
according to /home/saulius/struct/CIF-dictionaries/cif_core.dic
dictionary named 'cif_core.dic' version 2.4.1 from 2010-06-29.

Automatic conversion script
Id: cif_fix_values 1715 2011-07-08 13:25:40Z adriana 
;
_cod_original_sg_symbol_H-M P-1
_cod_database_code 1506020

loop_
_symmetry_equiv_pos_as_xyz
'x, y, z'
'-x, -y, -z'

loop_
_atom_site_label
_atom_site_type_symbol
_atom_site_fract_x
_atom_site_fract_y
_atom_site_fract_z
_atom_site_U_iso_or_equiv
_atom_site_adp_type
_atom_site_occupancy
_atom_site_symmetry_multiplicity
_atom_site_calc_flag
_atom_site_refinement_flags
C1 C 0.35572(12) 0.40685(12) -0.14412(11) 0.0136(2) Uani 1 1 d .
C2 C 0.27838(12) 0.43005(12) -0.03241(12) 0.0150(2) Uani 1 1 d .
C3 C 0.28986(13) 0.54754(13) -0.00230(12) 0.0172(2) Uani 1 1 d .
H3 H 0.2341 0.5629 0.0722 0.021 Uiso 1 1 calc R
C4 C 0.38279(13) 0.63818(13) -0.08263(12) 0.0171(2) Uani 1 1 d .
H4 H 0.3907 0.7147 -0.0619 0.021 Uiso 1 1 calc R
C5 C 0.56709(13) 0.70867(13) -0.27972(13) 0.0185(3) Uani 1 1 d .
H5 H 0.5764 0.7845 -0.2587 0.022 Uiso 1 1 calc R
C6 C 0.64970(13) 0.68763(14) -0.38933(13) 0.0200(3) Uani 1 1 d .
H6 H 0.7147 0.7484 -0.4423 0.024 Uiso 1 1 calc R
C7 C 0.63565(13) 0.57293(14) -0.42158(12) 0.0192(3) Uani 1 1 d .
H7 H 0.6913 0.5587 -0.4966 0.023 Uiso 1 1 calc R
C8 C 0.54082(13) 0.48220(13) -0.34363(12) 0.0167(2) Uani 1 1 d .
H8 H 0.5331 0.4071 -0.3665 0.020 Uiso 1 1 calc R
C9 C 0.45428(12) 0.50095(12) -0.22872(11) 0.0136(2) Uani 1 1 d .
C10 C 0.46758(12) 0.61751(12) -0.19734(12) 0.0149(2) Uani 1 1 d .
O2 O 0.18702(10) 0.34193(10) 0.05734(9) 0.0199(2) Uani 1 1 d .
C11 C 0.34000(12) 0.28438(12) -0.17590(11) 0.0134(2) Uani 1 1 d .
C12 C 0.44793(12) 0.16793(12) -0.15942(12) 0.0147(2) Uani 1 1 d .
C13 C 0.43976(13) 0.05230(13) -0.19385(12) 0.0167(2) Uani 1 1 d .
H13 H 0.5137 -0.0251 -0.1817 0.020 Uiso 1 1 calc R
C14 C 0.32424(13) 0.05374(13) -0.24470(12) 0.0174(3) Uani 1 1 d .
H14 H 0.3203 -0.0226 -0.2674 0.021 Uiso 1 1 calc R
C15 C 0.09039(13) 0.17448(14) -0.31795(12) 0.0200(3) Uani 1 1 d .
H15 H 0.0848 0.0980 -0.3398 0.024 Uiso 1 1 calc R
C16 C -0.01727(14) 0.28916(15) -0.33918(13) 0.0233(3) Uani 1 1 d .
H16 H -0.0947 0.2910 -0.3761 0.028 Uiso 1 1 calc R
C17 C -0.01038(14) 0.40465(14) -0.30482(13) 0.0218(3) Uani 1 1 d .
H17 H -0.0833 0.4830 -0.3200 0.026 Uiso 1 1 calc R
C18 C 0.10275(13) 0.40288(13) -0.24926(12) 0.0176(3) Uani 1 1 d .
H18 H 0.1042 0.4790 -0.2251 0.021 Uiso 1 1 calc R
C19 C 0.21764(12) 0.28670(12) -0.22812(11) 0.0141(2) Uani 1 1 d .
C20 C 0.21015(13) 0.17008(13) -0.26333(11) 0.0160(2) Uani 1 1 d .
O12 O 0.56334(9) 0.16692(10) -0.10947(9) 0.0194(2) Uani 1 1 d .
C21 C 0.10907(12) 0.02715(12) 0.04917(11) 0.0137(2) Uani 1 1 d .
C22 C -0.02054(12) 0.13291(12) 0.01866(12) 0.0152(2) Uani 1 1 d .
H22 H -0.0325 0.2176 0.0333 0.018 Uiso 1 1 calc R
C23 C -0.12130(12) 0.10862(12) -0.02989(12) 0.0152(2) Uani 1 1 d .
H23 H -0.2008 0.1785 -0.0520 0.018 Uiso 1 1 calc R
O21 O 0.20634(9) 0.05211(9) 0.08737(8) 0.01637(19) Uani 1 1 d .
C31 C -0.02558(16) 0.16879(15) 0.35516(14) 0.0263(3) Uani 1 1 d .
H31 H 0.0288 0.2247 0.2808 0.032 Uiso 1 1 calc R
C32 C -0.16984(18) 0.20995(16) 0.37864(17) 0.0346(4) Uani 1 1 d .
H32 H -0.2133 0.2932 0.3195 0.042 Uiso 1 1 calc R
C33 C -0.25401(16) 0.12821(17) 0.49113(18) 0.0343(4) Uani 1 1 d .
H33 H -0.3525 0.1577 0.5061 0.041 Uiso 1 1 calc R
C38 C 0.19194(14) -0.00605(16) 0.42173(14) 0.0255(3) Uani 1 1 d .
H38 H 0.2484 0.0469 0.3471 0.031 Uiso 1 1 calc R
C39 C 0.04246(13) 0.04145(13) 0.44318(12) 0.0175(3) Uani 1 1 d .
H12 H 0.626(2) 0.090(2) -0.1084(18) 0.039(5) Uiso 1 1 d .
H2 H 0.202(2) 0.260(2) 0.0451(19) 0.041(5) Uiso 1 1 d .

loop_
_atom_site_aniso_label
_atom_site_aniso_U_11
_atom_site_aniso_U_22
_atom_site_aniso_U_33
_atom_site_aniso_U_23
_atom_site_aniso_U_13
_atom_site_aniso_U_12
C1 0.0117(5) 0.0137(5) 0.0160(6) -0.0048(4) -0.0045(4) -0.0020(4)
C2 0.0123(5) 0.0139(5) 0.0180(6) -0.0048(5) -0.0018(4) -0.0028(4)
C3 0.0166(6) 0.0168(6) 0.0191(6) -0.0094(5) -0.0007(5) -0.0011(4)
C4 0.0177(6) 0.0136(5) 0.0225(6) -0.0092(5) -0.0031(5) -0.0020(4)
C5 0.0195(6) 0.0146(6) 0.0228(6) -0.0066(5) -0.0036(5) -0.0052(5)
C6 0.0189(6) 0.0193(6) 0.0206(6) -0.0039(5) -0.0007(5) -0.0090(5)
C7 0.0191(6) 0.0228(6) 0.0155(6) -0.0074(5) -0.0004(5) -0.0043(5)
C8 0.0179(6) 0.0174(6) 0.0169(6) -0.0071(5) -0.0043(5) -0.0037(5)
C9 0.0116(5) 0.0136(5) 0.0157(6) -0.0044(4) -0.0045(4) -0.0014(4)
C10 0.0136(5) 0.0136(5) 0.0176(6) -0.0054(5) -0.0040(4) -0.0016(4)
O2 0.0214(4) 0.0179(5) 0.0209(5) -0.0088(4) 0.0049(3) -0.0090(4)
C11 0.0134(5) 0.0139(5) 0.0133(5) -0.0050(4) -0.0003(4) -0.0046(4)
C12 0.0133(5) 0.0163(6) 0.0150(5) -0.0053(4) -0.0020(4) -0.0044(4)
C13 0.0156(6) 0.0144(6) 0.0205(6) -0.0082(5) -0.0003(4) -0.0023(4)
C14 0.0202(6) 0.0178(6) 0.0177(6) -0.0094(5) 0.0012(5) -0.0078(5)
C15 0.0200(6) 0.0282(7) 0.0164(6) -0.0097(5) -0.0013(5) -0.0111(5)
C16 0.0179(6) 0.0351(7) 0.0187(6) -0.0070(5) -0.0066(5) -0.0089(5)
C17 0.0167(6) 0.0247(7) 0.0198(6) -0.0030(5) -0.0055(5) -0.0020(5)
C18 0.0163(6) 0.0177(6) 0.0175(6) -0.0039(5) -0.0028(4) -0.0041(5)
C19 0.0136(5) 0.0165(6) 0.0117(5) -0.0035(4) -0.0009(4) -0.0051(4)
C20 0.0166(6) 0.0200(6) 0.0128(5) -0.0059(5) 0.0001(4) -0.0080(5)
O12 0.0148(4) 0.0175(4) 0.0300(5) -0.0113(4) -0.0092(4) 0.0002(3)
C21 0.0130(5) 0.0148(5) 0.0130(5) -0.0047(4) -0.0003(4) -0.0041(4)
C22 0.0142(5) 0.0130(5) 0.0183(6) -0.0065(4) -0.0004(4) -0.0025(4)
C23 0.0129(5) 0.0128(5) 0.0189(6) -0.0060(5) -0.0017(4) -0.0006(4)
O21 0.0144(4) 0.0172(4) 0.0192(4) -0.0065(3) -0.0042(3) -0.0040(3)
C31 0.0359(8) 0.0225(7) 0.0223(7) -0.0017(5) -0.0102(6) -0.0136(6)
C32 0.0388(8) 0.0206(7) 0.0481(9) -0.0069(6) -0.0279(7) -0.0005(6)
C33 0.0188(6) 0.0362(8) 0.0580(10) -0.0271(8) -0.0116(7) 0.0007(6)
C38 0.0203(6) 0.0339(8) 0.0285(7) -0.0173(6) 0.0032(5) -0.0122(5)
C39 0.0204(6) 0.0195(6) 0.0173(6) -0.0084(5) -0.0035(5) -0.0082(5)

loop_
_atom_type_symbol
_atom_type_description
_atom_type_scat_dispersion_real
_atom_type_scat_dispersion_imag
_atom_type_scat_source
C C 0.0033 0.0016 'International Tables Vol C Tables 4.2.6.8 and 6.1.1.4'
H H 0.0000 0.0000 'International Tables Vol C Tables 4.2.6.8 and 6.1.1.4'
O O 0.0106 0.0060 'International Tables Vol C Tables 4.2.6.8 and 6.1.1.4'

loop_
_geom_angle_atom_site_label_1
_geom_angle_atom_site_label_2
_geom_angle_atom_site_label_3
_geom_angle
_geom_angle_site_symmetry_1
_geom_angle_site_symmetry_3
C2 C1 C9 118.91(11) . .
C2 C1 C11 120.92(10) . .
C9 C1 C11 120.16(10) . .
O2 C2 C1 123.01(11) . .
O2 C2 C3 115.40(10) . .
C1 C2 C3 121.60(11) . .
C4 C3 C2 119.89(11) . .
C3 C4 C10 120.90(11) . .
C6 C5 C10 121.36(11) . .
C5 C6 C7 119.46(11) . .
C8 C7 C6 120.70(11) . .
C7 C8 C9 121.06(11) . .
C8 C9 C10 118.08(11) . .
C8 C9 C1 122.45(11) . .
C10 C9 C1 119.47(11) . .
C5 C10 C4 121.47(11) . .
C5 C10 C9 119.33(11) . .
C4 C10 C9 119.19(11) . .
C12 C11 C19 118.86(10) . .
C12 C11 C1 119.66(10) . .
C19 C11 C1 121.44(10) . .
O12 C12 C11 118.27(10) . .
O12 C12 C13 120.40(10) . .
C11 C12 C13 121.33(11) . .
C14 C13 C12 120.38(11) . .
C13 C14 C20 120.76(11) . .
C16 C15 C20 121.15(12) . .
C15 C16 C17 119.72(11) . .
C18 C17 C16 120.75(12) . .
C17 C18 C19 120.98(12) . .
C18 C19 C20 117.98(11) . .
C18 C19 C11 122.38(11) . .
C20 C19 C11 119.63(11) . .
C15 C20 C14 121.55(11) . .
C15 C20 C19 119.39(11) . .
C14 C20 C19 119.05(11) . .
O21 C21 C22 120.97(11) . .
O21 C21 C23 120.91(11) . 2
C22 C21 C23 118.10(10) . 2
C23 C22 C21 120.62(11) . .
C22 C23 C21 121.23(11) . 2
C32 C31 C39 120.51(13) . .
C31 C32 C33 120.78(14) . .
C38 C33 C32 120.22(13) 2_556 .
C33 C38 C39 120.82(13) 2_556 .
C38 C39 C31 122.34(12) . .
C38 C39 C39 118.87(15) . 2_556
C31 C39 C39 118.79(15) . 2_556

loop_
_geom_bond_atom_site_label_1
_geom_bond_atom_site_label_2
_geom_bond_distance
_geom_bond_site_symmetry_2
C1 C2 1.3763(17) .
C1 C9 1.4317(16) .
C1 C11 1.4903(15) .
C2 O2 1.3677(14) .
C2 C3 1.4150(16) .
C3 C4 1.3629(17) .
C4 C10 1.4172(17) .
C5 C6 1.3645(18) .
C5 C10 1.4148(16) .
C6 C7 1.4101(17) .
C7 C8 1.3700(17) .
C8 C9 1.4177(16) .
C9 C10 1.4201(16) .
C11 C12 1.3806(16) .
C11 C19 1.4291(16) .
C12 O12 1.3567(14) .
C12 C13 1.4152(16) .
C13 C14 1.3623(17) .
C14 C20 1.4153(17) .
C15 C16 1.3667(19) .
C15 C20 1.4150(17) .
C16 C17 1.4094(19) .
C17 C18 1.3723(17) .
C18 C19 1.4193(17) .
C19 C20 1.4284(16) .
C21 O21 1.2344(14) .
C21 C22 1.4680(16) .
C21 C23 1.4762(16) 2
C22 C23 1.3329(17) .
C23 C21 1.4762(16) 2
C31 C32 1.360(2) .
C31 C39 1.4170(18) .
C32 C33 1.405(2) .
C33 C38 1.360(2) 2_556
C38 C33 1.360(2) 2_556
C38 C39 1.4153(18) .
C39 C39 1.420(2) 2_556
